data_2238669
loop_
_publ_author_name
'Ishikawa, Yoshinobu'
'Yoshida, Nanako'
'Suzuki, Takafumi'

_publ_section_title
;
 4'-Acetyl-3''-carbamoyl-[1,1':3',1''-terphenyl]-2-carboxylic acid
;
_journal_issue 10
_journal_name_full 'Acta Crystallographica Section E'
_journal_page_first o1596
_journal_paper_doi 10.1107/S1600536813026482
_journal_volume 69
_journal_year 2013
_chemical_formula_moiety 'C22 H17 N O4'
_chemical_formula_sum 'C22 H17 N O4'
_chemical_formula_weight 359.38
_chemical_name_systematic
;
4'-Acetyl-3''-carbamoyl-[1,1':3',1''-terphenyl]-2-carboxylic acid
;
_space_group_IT_number 14
_symmetry_cell_setting monoclinic
_symmetry_space_group_name_Hall '-P 2ybc'
_symmetry_space_group_name_H-M 'P 1 21/c 1'
_atom_sites_solution_hydrogens geom
_atom_sites_solution_primary direct
_atom_sites_solution_secondary difmap
_cell_angle_alpha 90.0000
_cell_angle_beta 104.10(3)
_cell_angle_gamma 90.0000
_cell_formula_units_Z 4
_cell_length_a 13.076(4)
_cell_length_b 20.581(5)
_cell_length_c 6.725(3)
_cell_measurement_reflns_used 25
_cell_measurement_temperature 100
_cell_measurement_theta_max 17.36
_cell_measurement_theta_min 15.95
_cell_volume 1755.3(11)
_computing_cell_refinement '<i>WinAFC</i> (Rigaku, 1999)'
_computing_data_collection '<i>WinAFC</i> (Rigaku, 1999)'
_computing_data_reduction '<i>WinAFC</i> (Rigaku, 1999)'
_computing_molecular_graphics 'CrystalStructure (Rigaku, 2010)'
_computing_publication_material 'CrystalStructure (Rigaku, 2010)'
_computing_structure_refinement 'SHELXL97 (Sheldrick, 2008)'
_computing_structure_solution 'SIR2008 (Burla <i>et al.</i>, 2007)'
_diffrn_ambient_temperature 100
_diffrn_measured_fraction_theta_full 0.998
_diffrn_measured_fraction_theta_max 0.998
_diffrn_measurement_device_type 'Rigaku AFC-7R'
_diffrn_measurement_method \w
_diffrn_radiation_type 'Mo K\a'
_diffrn_radiation_wavelength 0.71069
_diffrn_reflns_av_R_equivalents 0.0143
_diffrn_reflns_limit_h_max 16
_diffrn_reflns_limit_h_min -16
_diffrn_reflns_limit_k_max 26
_diffrn_reflns_limit_k_min 0
_diffrn_reflns_limit_l_max 4
_diffrn_reflns_limit_l_min -8
_diffrn_reflns_number 4953
_diffrn_reflns_theta_full 27.51
_diffrn_reflns_theta_max 27.51
_diffrn_standards_decay_% 0.581
_diffrn_standards_interval_count 150
_diffrn_standards_number 3
_exptl_absorpt_coefficient_mu 0.094
_exptl_absorpt_correction_type none
_exptl_crystal_colour colorless
_exptl_crystal_density_diffrn 1.360
_exptl_crystal_density_method 'not measured'
_exptl_crystal_description plate
_exptl_crystal_F_000 752.00
_exptl_crystal_size_max 0.380
_exptl_crystal_size_mid 0.250
_exptl_crystal_size_min 0.200
_refine_diff_density_max 0.230
_refine_diff_density_min -0.340
_refine_ls_extinction_method none
_refine_ls_goodness_of_fit_ref 1.011
_refine_ls_hydrogen_treatment constr
_refine_ls_number_parameters 284
_refine_ls_number_reflns 4026
_refine_ls_number_restraints 10
_refine_ls_R_factor_gt 0.0498
_refine_ls_shift/su_max 0.000
_refine_ls_structure_factor_coef Fsqd
_refine_ls_weighting_details 'w = 1/[\s^2^(Fo^2^)+(0.0495P)^2^+0.6018P] where P=(Fo^2^+2Fc^2^)/3'
_refine_ls_weighting_scheme calc
_refine_ls_wR_factor_ref 0.1324
_reflns_number_gt 2389
_reflns_number_total 4026
_reflns_threshold_expression F^2^>2\s(F^2^)
_cod_data_source_file rn2118.cif
_cod_data_source_block I
_cod_original_cell_volume 1755.2(9)
_cod_original_sg_symbol_H-M 'P 21/c'
_cod_database_code 2238669

loop_
_symmetry_equiv_pos_site_id
_symmetry_equiv_pos_as_xyz
1 +X,+Y,+Z
2 -X,1/2+Y,1/2-Z
3 -X,-Y,-Z
4 +X,1/2-Y,1/2+Z

loop_
_atom_site_type_symbol
_atom_site_label
_atom_site_fract_x
_atom_site_fract_y
_atom_site_fract_z
_atom_site_U_iso_or_equiv
_atom_site_adp_type
_atom_site_calc_flag
_atom_site_refinement_flags
_atom_site_occupancy
_atom_site_symmetry_multiplicity
O O24A 0.7288(6) 0.7406(4) 0.6288(14) 0.053(4) Uani d . 0.558(15) 4
O O24B 0.6566(6) 0.6441(4) 0.572(3) 0.040(4) Uani d . 0.442(15) 4
O O25A 0.6540(7) 0.6429(4) 0.558(3) 0.056(4) Uani d . 0.558(15) 4
O O25B 0.7277(6) 0.7431(4) 0.6298(14) 0.029(3) Uani d . 0.442(15) 4
O O26 0.72444(13) 0.41418(8) -0.1531(3) 0.0419(4) Uani d . 1.0 4
O O27A 0.5183(2) 0.20108(10) 0.0987(13) 0.0431(17) Uani d . 0.558(15) 4
O O27B 0.4504(3) 0.29447(17) 0.0312(17) 0.039(3) Uani d . 0.442(15) 4
N N23A 0.44490(18) 0.30101(11) 0.0760(13) 0.0293(18) Uani d . 0.558(15) 4
N N23B 0.5187(3) 0.19802(9) 0.1589(13) 0.036(2) Uani d . 0.442(15) 4
C C1 0.87031(17) 0.59106(10) 0.6538(4) 0.0341(5) Uani d . 1.0 4
C C2 0.83737(17) 0.64963(10) 0.7265(4) 0.0365(6) Uani d . 1.0 4
C C3 0.89855(19) 0.67828(11) 0.9030(4) 0.0433(6) Uani d . 1.0 4
C C4 0.9899(2) 0.64923(12) 1.0133(4) 0.0468(7) Uani d . 1.0 4
C C5 1.02260(19) 0.59176(12) 0.9444(4) 0.0465(6) Uani d . 1.0 4
C C6 0.96413(18) 0.56329(11) 0.7670(4) 0.0411(6) Uani d . 1.0 4
C C7 0.81424(17) 0.55911(10) 0.4596(4) 0.0328(5) Uani d . 1.0 4
C C8 0.79962(16) 0.49204(10) 0.4560(4) 0.0317(5) Uani d . 1.0 4
C C9 0.75198(16) 0.45849(10) 0.2784(4) 0.0310(5) Uani d . 1.0 4
C C10 0.71633(16) 0.49374(10) 0.0949(4) 0.0328(5) Uani d . 1.0 4
C C11 0.72897(18) 0.56122(10) 0.0999(4) 0.0390(6) Uani d . 1.0 4
C C12 0.77824(17) 0.59325(10) 0.2770(4) 0.0372(6) Uani d . 1.0 4
C C13 0.73748(18) 0.38695(10) 0.2912(4) 0.0327(5) Uani d . 1.0 4
C C14 0.64108(18) 0.35803(10) 0.2106(4) 0.0347(5) Uani d . 1.0 4
C C15 0.62910(19) 0.29090(10) 0.2228(4) 0.0371(6) Uani d . 1.0 4
C C16 0.7138(2) 0.25265(10) 0.3196(4) 0.0398(6) Uani d . 1.0 4
C C17 0.8098(2) 0.28157(11) 0.4053(4) 0.0412(6) Uani d . 1.0 4
C C18 0.82187(19) 0.34818(10) 0.3917(4) 0.0362(6) Uani d . 1.0 4
C C19A 0.73405(18) 0.68032(8) 0.6318(4) 0.0383(6) Uani d . 0.558(15) 4
C C19B 0.73405(18) 0.68032(8) 0.6318(4) 0.0383(6) Uani d . 0.442(15) 4
C C20 0.67702(18) 0.46037(11) -0.1066(4) 0.0375(6) Uani d . 1.0 4
C C21 0.5798(3) 0.48606(14) -0.2520(5) 0.0591(8) Uani d . 1.0 4
C C22A 0.52595(15) 0.26103(7) 0.1284(4) 0.0404(6) Uani d . 0.558(15) 4
C C22B 0.52595(15) 0.26103(7) 0.1284(4) 0.0404(6) Uani d . 0.442(15) 4
H H3 0.8771 0.7186 0.9484 0.0520 Uiso calc R 1.0 4
H H4 1.0299 0.6687 1.1358 0.0562 Uiso calc R 1.0 4
H H5 1.0856 0.5716 1.0191 0.0558 Uiso calc R 1.0 4
H H6 0.9882 0.5239 0.7207 0.0493 Uiso calc R 1.0 4
H H8 0.8232 0.4683 0.5799 0.0380 Uiso calc R 1.0 4
H H11 0.7029 0.5856 -0.0220 0.0467 Uiso calc R 1.0 4
H H12 0.7878 0.6390 0.2748 0.0446 Uiso calc R 1.0 4
H H14 0.5823 0.3841 0.1463 0.0417 Uiso calc R 1.0 4
H H16 0.7060 0.2069 0.3270 0.0477 Uiso calc R 1.0 4
H H17 0.8678 0.2556 0.4738 0.0495 Uiso calc R 1.0 4
H H18 0.8882 0.3676 0.4513 0.0434 Uiso calc R 1.0 4
H H21A 0.5205 0.4843 -0.1869 0.0710 Uiso calc R 1.0 4
H H21B 0.5637 0.4595 -0.3768 0.0710 Uiso calc R 1.0 4
H H21C 0.5917 0.5312 -0.2874 0.0710 Uiso calc R 1.0 4
H H25A 0.5993 0.6656 0.5214 0.0676 Uiso calc R 0.558(15) 4
H H25B 0.6661 0.7545 0.5711 0.0344 Uiso calc R 0.442(15) 4
H H23A 0.3819 0.2857 0.0173 0.0352 Uiso calc R 0.558(15) 4
H H23B 0.4538 0.3429 0.0999 0.0352 Uiso calc R 0.558(15) 4
H H23C 0.4586 0.1777 0.1099 0.0430 Uiso calc R 0.442(15) 4
H H23D 0.5739 0.1763 0.2283 0.0430 Uiso calc R 0.442(15) 4

loop_
_atom_site_aniso_label
_atom_site_aniso_U_11
_atom_site_aniso_U_22
_atom_site_aniso_U_33
_atom_site_aniso_U_12
_atom_site_aniso_U_13
_atom_site_aniso_U_23
O24A 0.075(7) 0.026(5) 0.059(6) 0.005(4) 0.016(5) 0.019(4)
O24B 0.021(5) 0.011(5) 0.092(10) 0.005(4) 0.020(5) 0.011(5)
O25A 0.056(7) 0.044(6) 0.072(7) -0.010(5) 0.022(5) -0.019(5)
O25B 0.023(5) 0.027(5) 0.036(6) -0.007(4) 0.007(4) -0.024(4)
O26 0.0500(10) 0.0378(9) 0.0382(9) -0.0020(8) 0.0114(8) 0.0018(8)
O27A 0.063(3) 0.031(3) 0.051(4) -0.0162(18) 0.0434(19) -0.0064(16)
O27B 0.053(4) 0.046(4) 0.018(5) -0.011(3) 0.008(3) -0.002(3)
N23A 0.041(3) 0.028(3) 0.019(4) -0.010(2) 0.008(2) -0.0085(18)
N23B 0.058(4) 0.029(3) 0.034(4) -0.017(3) 0.037(3) -0.004(2)
C1 0.0366(12) 0.0280(11) 0.0404(13) -0.0046(10) 0.0148(10) 0.0007(10)
C2 0.0403(13) 0.0293(12) 0.0439(14) -0.0054(10) 0.0181(11) 0.0012(10)
C3 0.0524(16) 0.0336(13) 0.0480(15) -0.0097(11) 0.0199(13) -0.0023(11)
C4 0.0489(15) 0.0483(15) 0.0432(14) -0.0182(13) 0.0110(12) -0.0042(12)
C5 0.0377(14) 0.0498(15) 0.0501(15) -0.0048(12) 0.0074(12) 0.0027(13)
C6 0.0383(13) 0.0379(13) 0.0490(15) 0.0003(11) 0.0144(11) 0.0010(11)
C7 0.0329(12) 0.0282(11) 0.0403(13) 0.0014(9) 0.0146(10) 0.0002(10)
C8 0.0353(12) 0.0265(11) 0.0342(12) 0.0051(9) 0.0104(10) 0.0069(9)
C9 0.0330(12) 0.0257(11) 0.0351(12) 0.0027(9) 0.0100(10) 0.0030(9)
C10 0.0324(12) 0.0301(11) 0.0356(12) 0.0027(10) 0.0075(10) 0.0072(10)
C11 0.0424(14) 0.0328(12) 0.0415(14) 0.0054(10) 0.0098(11) 0.0139(11)
C12 0.0414(13) 0.0238(11) 0.0482(14) 0.0016(10) 0.0145(11) 0.0062(10)
C13 0.0449(14) 0.0267(11) 0.0272(11) 0.0030(10) 0.0103(10) 0.0038(9)
C14 0.0467(14) 0.0303(11) 0.0287(12) 0.0013(10) 0.0121(10) 0.0041(9)
C15 0.0552(15) 0.0303(12) 0.0303(12) -0.0053(11) 0.0193(11) -0.0022(10)
C16 0.0633(16) 0.0244(11) 0.0379(13) 0.0015(11) 0.0243(12) 0.0041(10)
C17 0.0580(16) 0.0304(12) 0.0379(13) 0.0096(11) 0.0167(12) 0.0056(10)
C18 0.0452(14) 0.0331(12) 0.0300(12) 0.0032(10) 0.0086(10) 0.0027(10)
C19A 0.0482(15) 0.0301(12) 0.0418(14) 0.0008(11) 0.0212(12) 0.0014(11)
C19B 0.0482(15) 0.0301(12) 0.0418(14) 0.0008(11) 0.0212(12) 0.0014(11)
C20 0.0422(13) 0.0323(12) 0.0367(13) -0.0045(10) 0.0073(11) 0.0100(10)
C21 0.0612(18) 0.0556(17) 0.0493(16) 0.0034(14) -0.0085(14) 0.0086(14)
C22A 0.0607(16) 0.0354(13) 0.0330(13) -0.0072(12) 0.0267(12) -0.0012(11)
C22B 0.0607(16) 0.0354(13) 0.0330(13) -0.0072(12) 0.0267(12) -0.0012(11)

loop_
_atom_type_symbol
_atom_type_description
_atom_type_scat_dispersion_real
_atom_type_scat_dispersion_imag
_atom_type_scat_source
C C 0.0033 0.0016
;
International Tables for Crystallography
(1992, Vol. C, Tables 4.2.6.8 and 6.1.1.4)
;
H H 0.0000 0.0000
;
International Tables for Crystallography
(1992, Vol. C, Table 6.1.1.4)
;
N N 0.0061 0.0033
;
International Tables for Crystallography
(1992, Vol. C, Tables 4.2.6.8 and 6.1.1.4)
;
O O 0.0106 0.0060
;
International Tables for Crystallography
(1992, Vol. C, Tables 4.2.6.8 and 6.1.1.4)
;

loop_
_geom_angle_atom_site_label_1
_geom_angle_atom_site_label_2
_geom_angle_atom_site_label_3
_geom_angle
_geom_angle_publ_flag
C2 C1 C6 117.59(19) no
C2 C1 C7 123.86(19) no
C6 C1 C7 118.5(2) no
C1 C2 C3 119.9(2) no
C1 C2 C19A 122.55(18) no
C1 C2 C19B 122.55(18) no
C3 C2 C19A 117.3(2) no
C3 C2 C19B 117.3(2) no
C2 C3 C4 121.2(3) no
C3 C4 C5 119.4(3) no
C4 C5 C6 120.2(3) no
C1 C6 C5 121.6(3) no
C1 C7 C8 119.34(19) no
C1 C7 C12 122.66(19) no
C8 C7 C12 117.97(19) no
C7 C8 C9 122.6(2) no
C8 C9 C10 118.71(19) no
C8 C9 C13 118.60(19) no
C10 C9 C13 122.65(18) no
C9 C10 C11 118.59(19) no
C9 C10 C20 121.66(19) no
C11 C10 C20 119.4(2) no
C10 C11 C12 121.6(2) no
C7 C12 C11 120.5(2) no
C9 C13 C14 121.38(19) no
C9 C13 C18 119.75(19) no
C14 C13 C18 118.8(2) no
C13 C14 C15 120.6(2) no
C14 C15 C16 120.1(2) no
C14 C15 C22A 119.38(19) no
C14 C15 C22B 119.38(19) no
C16 C15 C22A 120.48(18) no
C16 C15 C22B 120.48(18) no
C15 C16 C17 119.5(2) no
C16 C17 C18 120.4(2) no
C13 C18 C17 120.5(2) no
O24A C19A O25A 123.5(5) no
O24A C19A C2 118.1(4) no
O25A C19A C2 118.4(4) no
O24B C19B O25B 123.4(5) no
O24B C19B C2 117.8(4) no
O25B C19B C2 118.5(4) no
O26 C20 C10 120.51(19) no
O26 C20 C21 120.8(2) no
C10 C20 C21 118.6(2) no
O27A C22A N23A 123.0(3) no
O27A C22A C15 120.5(2) no
N23A C22A C15 116.41(18) no
O27B C22B N23B 123.0(3) no
O27B C22B C15 121.2(3) no
N23B C22B C15 115.8(3) no
C19A O25A H25A 109.468 no
C19B O25B H25B 109.472 no
C22A N23A H23A 119.991 no
C22A N23A H23B 119.999 no
H23A N23A H23B 120.010 no
C22B N23B H23C 120.003 no
C22B N23B H23D 119.996 no
H23C N23B H23D 120.001 no
C2 C3 H3 119.404 no
C4 C3 H3 119.397 no
C3 C4 H4 120.310 no
C5 C4 H4 120.297 no
C4 C5 H5 119.883 no
C6 C5 H5 119.871 no
C1 C6 H6 119.186 no
C5 C6 H6 119.188 no
C7 C8 H8 118.701 no
C9 C8 H8 118.708 no
C10 C11 H11 119.201 no
C12 C11 H11 119.198 no
C7 C12 H12 119.750 no
C11 C12 H12 119.749 no
C13 C14 H14 119.694 no
C15 C14 H14 119.708 no
C15 C16 H16 120.253 no
C17 C16 H16 120.260 no
C16 C17 H17 119.827 no
C18 C17 H17 119.822 no
C13 C18 H18 119.731 no
C17 C18 H18 119.720 no
C20 C21 H21A 109.468 no
C20 C21 H21B 109.469 no
C20 C21 H21C 109.470 no
H21A C21 H21B 109.473 no
H21A C21 H21C 109.473 no
H21B C21 H21C 109.475 no

loop_
_geom_bond_atom_site_label_1
_geom_bond_atom_site_label_2
_geom_bond_distance
_geom_bond_publ_flag
O24A C19A 1.242(8) no
O24B C19B 1.243(8) no
O25A C19A 1.296(9) no
O25B C19B 1.295(8) no
O26 C20 1.217(3) no
O27A C22A 1.250(3) no
O27B C22B 1.250(6) no
N23A C22A 1.320(3) no
N23B C22B 1.320(3) no
C1 C2 1.407(4) no
C1 C6 1.399(3) no
C1 C7 1.486(3) no
C2 C3 1.390(3) no
C2 C19A 1.487(3) no
C2 C19B 1.487(3) no
C3 C4 1.379(4) no
C4 C5 1.376(4) no
C5 C6 1.381(4) no
C7 C8 1.393(3) no
C7 C12 1.393(3) no
C8 C9 1.389(3) no
C9 C10 1.409(3) no
C9 C13 1.490(3) no
C10 C11 1.398(3) no
C10 C20 1.494(3) no
C11 C12 1.376(3) no
C13 C14 1.380(3) no
C13 C18 1.396(3) no
C14 C15 1.395(3) no
C15 C16 1.385(4) no
C15 C22A 1.478(3) no
C15 C22B 1.478(3) no
C16 C17 1.382(4) no
C17 C18 1.386(3) no
C20 C21 1.498(4) no
O25A H25A 0.840 no
O25B H25B 0.840 no
N23A H23A 0.880 no
N23A H23B 0.880 no
N23B H23C 0.880 no
N23B H23D 0.880 no
C3 H3 0.950 no
C4 H4 0.950 no
C5 H5 0.950 no
C6 H6 0.950 no
C8 H8 0.950 no
C11 H11 0.950 no
C12 H12 0.950 no
C14 H14 0.950 no
C16 H16 0.950 no
C17 H17 0.950 no
C18 H18 0.950 no
C21 H21A 0.980 no
C21 H21B 0.980 no
C21 H21C 0.980 no

loop_
_geom_contact_atom_site_label_1
_geom_contact_atom_site_label_2
_geom_contact_distance
_geom_contact_site_symmetry_2
_geom_contact_publ_flag
O24A C1 3.574(8) . no
O24A C3 2.824(8) . no
O24B C1 2.924(8) . no
O24B C3 3.468(10) . no
O24B C7 2.939(11) . no
O24B C12 3.016(15) . no
O25A C1 2.943(9) . no
O25A C3 3.537(10) . no
O25A C7 2.913(11) . no
O25A C12 2.960(14) . no
O25B C3 2.854(8) . no
O26 C9 2.979(3) . no
O26 C11 3.465(3) . no
O26 C13 3.003(3) . no
O26 C14 3.131(3) . no
O27A C16 2.831(5) . no
O27B C14 2.814(5) . no
N23A C14 2.765(4) . no
N23B C16 2.756(4) . no
C1 C4 2.807(4) . no
C2 C5 2.775(4) . no
C2 C12 3.153(4) . no
C3 C6 2.749(4) . no
C6 C8 2.993(3) . no
C7 C10 2.817(3) . no
C7 C19A 3.042(3) . no
C7 C19B 3.042(3) . no
C8 C11 2.746(4) . no
C8 C18 3.017(3) . no
C9 C12 2.795(3) . no
C10 C14 3.122(3) . no
C11 C21 3.090(4) . no
C12 C19A 3.148(4) . no
C12 C19B 3.148(4) . no
C13 C16 2.793(3) . no
C13 C20 3.006(4) . no
C14 C17 2.766(4) . no
C14 C20 3.114(4) . no
C15 C18 2.764(4) . no
O24A O24A 3.385(14) 4_564 no
O24A O24A 3.385(14) 4_565 no
O24A O27A 3.322(8) 2_655 no
O24A N23A 2.661(8) 2_655 no
O24A N23A 3.468(12) 3_666 no
O24A C3 3.415(10) 4_564 no
O24A C12 3.576(8) 4_565 no
O24A C22A 3.385(8) 2_655 no
O24B O27B 3.398(8) 2_655 no
O24B O27B 3.535(19) 3_666 no
O24B N23B 2.677(10) 2_655 no
O24B C22B 3.427(8) 2_655 no
O25A O27A 2.544(9) 2_655 no
O25A N23A 3.537(8) 2_655 no
O25A N23A 3.255(17) 3_666 no
O25A C22A 3.404(8) 2_655 no
O25B O25B 3.374(14) 4_564 no
O25B O25B 3.374(14) 4_565 no
O25B O27B 2.546(8) 2_655 no
O25B N23B 3.459(8) 2_655 no
O25B C3 3.404(9) 4_564 no
O25B C12 3.527(8) 4_565 no
O25B C22B 3.369(7) 2_655 no
O26 N23B 3.537(4) 4_554 no
O26 C5 3.265(3) 3_766 no
O26 C8 3.421(3) 1_554 no
O26 C16 3.439(3) 4_554 no
O27A O24A 3.322(8) 2_645 no
O27A O25A 2.544(9) 2_645 no
O27A N23A 3.410(12) 4_554 no
O27A N23A 3.568(12) 4_555 no
O27A C14 3.592(8) 4_554 no
O27A C15 3.209(9) 4_554 no
O27A C19A 3.314(4) 2_645 no
O27A C22A 3.282(9) 4_554 no
O27B O24B 3.398(8) 2_645 no
O27B O24B 3.535(19) 3_666 no
O27B O25B 2.546(8) 2_645 no
O27B N23B 2.860(14) 4_554 no
O27B C19B 3.354(5) 2_645 no
O27B C22B 3.305(11) 4_554 no
N23A O24A 2.661(8) 2_645 no
N23A O24A 3.468(12) 3_666 no
N23A O25A 3.537(8) 2_645 no
N23A O25A 3.255(17) 3_666 no
N23A O27A 3.568(12) 4_554 no
N23A O27A 3.410(12) 4_555 no
N23A C19A 3.465(4) 2_645 no
N23A C19A 3.424(8) 3_666 no
N23B O24B 2.677(10) 2_645 no
N23B O25B 3.459(8) 2_645 no
N23B O26 3.537(4) 4_555 no
N23B O27B 2.860(14) 4_555 no
N23B C15 3.577(9) 4_554 no
N23B C19B 3.424(5) 2_645 no
N23B C22B 3.247(9) 4_555 no
C3 O24A 3.415(10) 4_565 no
C3 O25B 3.404(9) 4_565 no
C5 O26 3.265(3) 3_766 no
C8 O26 3.421(3) 1_556 no
C12 O24A 3.576(8) 4_564 no
C12 O25B 3.527(8) 4_564 no
C14 O27A 3.592(8) 4_555 no
C15 O27A 3.209(9) 4_555 no
C15 N23B 3.577(9) 4_555 no
C15 C16 3.294(4) 4_554 no
C15 C22A 3.492(4) 4_555 no
C15 C22B 3.492(4) 4_555 no
C16 O26 3.439(3) 4_555 no
C16 C15 3.294(4) 4_555 no
C16 C16 3.364(4) 4_554 no
C16 C16 3.364(4) 4_555 no
C16 C17 3.397(4) 4_554 no
C16 C22A 3.594(4) 4_555 no
C16 C22B 3.594(4) 4_555 no
C17 C16 3.397(4) 4_555 no
C19A O27A 3.314(4) 2_655 no
C19A N23A 3.465(4) 2_655 no
C19A N23A 3.424(8) 3_666 no
C19B O27B 3.354(5) 2_655 no
C19B N23B 3.424(5) 2_655 no
C21 C21 3.524(4) 3_664 no
C22A O24A 3.385(8) 2_645 no
C22A O25A 3.404(8) 2_645 no
C22A O27A 3.282(9) 4_555 no
C22A C15 3.492(4) 4_554 no
C22A C16 3.594(4) 4_554 no
C22A C22A 3.393(4) 4_554 no
C22A C22A 3.393(4) 4_555 no
C22B O24B 3.427(8) 2_645 no
C22B O25B 3.369(7) 2_645 no
C22B O27B 3.305(11) 4_555 no
C22B N23B 3.247(9) 4_554 no
C22B C15 3.492(4) 4_554 no
C22B C16 3.594(4) 4_554 no
C22B C22B 3.393(4) 4_554 no
C22B C22B 3.393(4) 4_555 no
O24A H3 2.5591 . no
O24A H12 3.3956 . no
O24A H25A 2.2753 . no
O24B H12 2.9356 . no
O24B H25B 2.2756 . no
O25A H12 2.8862 . no
O25B H3 2.5728 . no
O25B H12 3.4386 . no
O26 H14 3.1162 . no
O26 H21A 2.9916 . no
O26 H21B 2.4516 . no
O26 H21C 2.9767 . no
O27A H16 2.5604 . no
O27A H23A 2.4581 . no
O27A H23B 3.0392 . no
O27B H14 2.5151 . no
O27B H23C 2.4575 . no
O27B H23D 3.0390 . no
N23A H14 2.4416 . no
N23B H16 2.4411 . no
C1 H3 3.2766 . no
C1 H5 3.2792 . no
C1 H8 2.6189 . no
C1 H12 2.7007 . no
C2 H4 3.2692 . no
C2 H6 3.2603 . no
C2 H12 2.9560 . no
C2 H25A 3.0999 . no
C2 H25B 3.1025 . no
C3 H5 3.2381 . no
C4 H6 3.2418 . no
C5 H3 3.2344 . no
C6 H4 3.2495 . no
C6 H8 2.7695 . no
C7 H6 2.6147 . no
C7 H11 3.2568 . no
C8 H6 2.7458 . no
C8 H12 3.2501 . no
C8 H18 2.8136 . no
C9 H11 3.2713 . no
C9 H14 2.6638 . no
C9 H18 2.6478 . no
C10 H8 3.2622 . no
C10 H12 3.2741 . no
C10 H14 2.9289 . no
C10 H21A 2.7967 . no
C10 H21B 3.3846 . no
C10 H21C 2.7960 . no
C11 H21A 3.3309 . no
C11 H21C 2.8476 . no
C12 H8 3.2438 . no
C12 H25A 3.5025 . no
C13 H8 2.6019 . no
C13 H17 3.2704 . no
C14 H16 3.2687 . no
C14 H18 3.2477 . no
C14 H23B 2.3993 . no
C15 H17 3.2482 . no
C15 H23A 3.1925 . no
C15 H23B 2.4815 . no
C15 H23C 3.1858 . no
C15 H23D 2.4688 . no
C16 H14 3.2640 . no
C16 H18 3.2552 . no
C16 H23D 2.3755 . no
C18 H8 2.7759 . no
C18 H14 3.2497 . no
C18 H16 3.2589 . no
C19A H3 2.5904 . no
C19A H12 2.7932 . no
C19B H3 2.5904 . no
C19B H12 2.7932 . no
C20 H11 2.6426 . no
C20 H14 2.8136 . no
C21 H11 2.8220 . no
C21 H14 3.3967 . no
C22A H14 2.6320 . no
C22A H16 2.6522 . no
C22B H14 2.6320 . no
C22B H16 2.6522 . no
H3 H4 2.3252 . no
H3 H25B 3.3443 . no
H4 H5 2.3286 . no
H5 H6 2.3172 . no
H6 H8 2.4218 . no
H8 H18 2.4745 . no
H11 H12 2.3115 . no
H11 H21A 3.1583 . no
H11 H21C 2.2998 . no
H12 H25A 3.3341 . no
H14 H21A 3.0075 . no
H14 H23A 3.2571 . no
H14 H23B 1.8390 . no
H16 H17 2.3329 . no
H16 H23C 3.2639 . no
H16 H23D 1.8052 . no
H17 H18 2.3289 . no
O24A H3 2.6611 4_564 no
O24A H12 2.7077 4_565 no
O24A H23A 1.7981 2_655 no
O24A H23A 3.1195 3_666 no
O24A H23B 3.2737 2_655 no
O24B H11 2.9092 1_556 no
O24B H21B 3.5677 3_665 no
O24B H21C 2.7212 1_556 no
O24B H23C 1.8297 2_655 no
O24B H23D 3.2621 2_655 no
O25A H11 2.9801 1_556 no
O25A H21B 3.5143 3_665 no
O25A H21C 2.7275 1_556 no
O25A H23A 3.0009 2_655 no
O25A H23A 3.3417 3_666 no
O25A H23B 2.9887 3_666 no
O25B H3 2.6611 4_564 no
O25B H12 2.6608 4_565 no
O25B H25B 3.2598 4_565 no
O25B H23C 2.9043 2_655 no
O26 H5 2.4442 3_766 no
O26 H8 2.6948 1_554 no
O26 H16 2.5039 4_554 no
O26 H23D 2.6860 4_554 no
O27A H21B 3.3553 4_555 no
O27A H25A 1.7163 2_645 no
O27A H23B 3.3768 4_554 no
O27B H11 3.1717 3_665 no
O27B H12 3.5614 3_665 no
O27B H25B 1.7200 2_645 no
O27B H25B 3.5315 3_666 no
O27B H23C 2.9182 4_554 no
O27B H23D 2.9533 4_554 no
N23A H11 2.9961 3_665 no
N23A H12 3.5845 3_665 no
N23A H25A 2.8889 2_645 no
N23A H25A 2.9827 3_666 no
N23B H14 3.5997 4_555 no
N23B H21B 3.3147 4_555 no
N23B H25B 2.7850 2_645 no
N23B H25B 3.4966 3_666 no
C1 H11 3.4469 1_556 no
C1 H18 3.5052 3_766 no
C2 H3 3.4055 4_564 no
C2 H11 3.0228 1_556 no
C3 H11 3.3268 1_556 no
C3 H12 3.2816 1_556 no
C3 H17 3.3647 2_756 no
C4 H12 3.5193 1_556 no
C4 H17 2.8615 2_756 no
C4 H18 3.5814 3_767 no
C5 H6 3.3034 3_767 no
C5 H8 3.5616 3_767 no
C5 H18 3.2642 3_766 no
C6 H5 3.2642 3_767 no
C6 H18 3.0479 3_766 no
C7 H6 3.5474 3_766 no
C8 H6 3.2895 3_766 no
C8 H21B 3.5940 1_556 no
C9 H5 3.3115 3_766 no
C9 H6 3.4150 3_766 no
C10 H5 3.1732 3_766 no
C10 H21A 3.3333 3_665 no
C11 H21A 3.5766 3_665 no
C11 H23A 3.4767 3_665 no
C11 H23B 3.1379 3_665 no
C12 H25B 3.5920 4_564 no
C12 H23A 3.5335 3_665 no
C13 H5 3.5754 3_766 no
C14 H16 3.1983 4_554 no
C14 H23D 3.2254 4_554 no
C15 H16 3.0667 4_554 no
C15 H23D 3.2963 4_554 no
C16 H16 3.3930 4_554 no
C16 H16 3.5377 4_555 no
C16 H17 3.4310 4_554 no
C17 H4 3.1856 2_746 no
C17 H4 3.4373 3_767 no
C17 H16 3.4376 4_555 no
C17 H17 3.2638 4_554 no
C18 H4 3.3127 3_767 no
C19A H3 3.2358 4_564 no
C19A H11 3.1387 1_556 no
C19A H23A 2.6965 2_655 no
C19A H23A 3.1779 3_666 no
C19A H23B 3.4180 3_666 no
C19B H3 3.2358 4_564 no
C19B H11 3.1387 1_556 no
C19B H25B 3.5495 4_565 no
C19B H23C 2.6448 2_655 no
C20 H5 3.0855 3_766 no
C20 H8 3.1757 1_554 no
C20 H16 3.5037 4_554 no
C20 H23D 3.1993 4_554 no
C21 H14 3.5891 3_665 no
C21 H21A 3.5627 3_665 no
C21 H21B 2.9537 3_664 no
C21 H21C 3.3709 3_664 no
C21 H23D 3.3449 4_554 no
C22A H16 3.5231 4_554 no
C22A H25A 2.5981 2_645 no
C22A H25A 3.5196 3_666 no
C22B H16 3.5231 4_554 no
C22B H25B 2.5455 2_645 no
C22B H23D 3.1807 4_554 no
H3 O24A 2.6611 4_565 no
H3 O25B 2.6611 4_565 no
H3 C2 3.4055 4_565 no
H3 C19A 3.2358 4_565 no
H3 C19B 3.2358 4_565 no
H3 H11 3.5974 1_556 no
H3 H12 3.1803 1_556 no
H3 H12 3.2642 4_565 no
H3 H17 3.3367 2_756 no
H3 H25B 3.1162 4_565 no
H3 H23A 3.4509 3_666 no
H4 C17 3.1856 2_756 no
H4 C17 3.4373 3_767 no
H4 C18 3.3127 3_767 no
H4 H12 3.5653 1_556 no
H4 H16 3.4913 2_756 no
H4 H17 2.4525 2_756 no
H4 H17 3.0649 3_767 no
H4 H18 2.8227 3_767 no
H5 O26 2.4442 3_766 no
H5 C6 3.2642 3_767 no
H5 C9 3.3115 3_766 no
H5 C10 3.1732 3_766 no
H5 C13 3.5754 3_766 no
H5 C20 3.0855 3_766 no
H5 H6 2.9459 3_767 no
H5 H8 2.7928 3_767 no
H5 H18 3.4956 3_766 no
H6 C5 3.3034 3_767 no
H6 C7 3.5474 3_766 no
H6 C8 3.2895 3_766 no
H6 C9 3.4150 3_766 no
H6 H5 2.9459 3_767 no
H6 H6 3.2114 3_766 no
H6 H8 3.5529 3_766 no
H6 H18 3.1384 3_766 no
H8 O26 2.6948 1_556 no
H8 C5 3.5616 3_767 no
H8 C20 3.1757 1_556 no
H8 H5 2.7928 3_767 no
H8 H6 3.5529 3_766 no
H8 H21B 3.4797 1_556 no
H8 H21C 3.5978 1_556 no
H11 O24B 2.9092 1_554 no
H11 O25A 2.9801 1_554 no
H11 O27B 3.1717 3_665 no
H11 N23A 2.9961 3_665 no
H11 C1 3.4469 1_554 no
H11 C2 3.0228 1_554 no
H11 C3 3.3268 1_554 no
H11 C19A 3.1387 1_554 no
H11 C19B 3.1387 1_554 no
H11 H3 3.5974 1_554 no
H11 H25A 3.4568 1_554 no
H11 H25B 3.4075 4_564 no
H11 H23A 2.8749 3_665 no
H11 H23B 2.4740 3_665 no
H12 O24A 2.7077 4_564 no
H12 O25B 2.6608 4_564 no
H12 O27B 3.5614 3_665 no
H12 N23A 3.5845 3_665 no
H12 C3 3.2816 1_554 no
H12 C4 3.5193 1_554 no
H12 H3 3.1803 1_554 no
H12 H3 3.2642 4_564 no
H12 H4 3.5653 1_554 no
H12 H25B 2.8558 4_564 no
H12 H23A 3.0095 3_665 no
H12 H23B 3.5480 3_665 no
H12 H23C 3.5825 2_655 no
H14 N23B 3.5997 4_554 no
H14 C21 3.5891 3_665 no
H14 H16 3.5243 4_554 no
H14 H21A 3.0664 3_665 no
H14 H21C 3.1902 3_665 no
H14 H23D 3.0506 4_554 no
H16 O26 2.5039 4_555 no
H16 C14 3.1983 4_555 no
H16 C15 3.0667 4_555 no
H16 C16 3.5377 4_554 no
H16 C16 3.3930 4_555 no
H16 C17 3.4376 4_554 no
H16 C20 3.5037 4_555 no
H16 C22A 3.5231 4_555 no
H16 C22B 3.5231 4_555 no
H16 H4 3.4913 2_746 no
H16 H14 3.5243 4_555 no
H17 C3 3.3647 2_746 no
H17 C4 2.8615 2_746 no
H17 C16 3.4310 4_555 no
H17 C17 3.2638 4_555 no
H17 H3 3.3367 2_746 no
H17 H4 2.4525 2_746 no
H17 H4 3.0649 3_767 no
H17 H17 3.3703 4_554 no
H17 H17 3.3703 4_555 no
H18 C1 3.5052 3_766 no
H18 C4 3.5814 3_767 no
H18 C5 3.2642 3_766 no
H18 C6 3.0479 3_766 no
H18 H4 2.8227 3_767 no
H18 H5 3.4956 3_766 no
H18 H6 3.1384 3_766 no
H21A C10 3.3333 3_665 no
H21A C11 3.5766 3_665 no
H21A C21 3.5627 3_665 no
H21A H14 3.0664 3_665 no
H21A H21A 2.7717 3_665 no
H21A H21B 3.0955 3_664 no
H21A H21C 3.4959 3_664 no
H21A H23D 3.4547 4_554 no
H21B O24B 3.5677 3_665 no
H21B O25A 3.5143 3_665 no
H21B O27A 3.3553 4_554 no
H21B N23B 3.3147 4_554 no
H21B C8 3.5940 1_554 no
H21B C21 2.9537 3_664 no
H21B H8 3.4797 1_554 no
H21B H21A 3.0955 3_664 no
H21B H21B 2.6366 3_664 no
H21B H21C 2.6513 3_664 no
H21B H25A 3.3333 3_665 no
H21B H23C 3.1327 4_554 no
H21B H23D 2.8792 4_554 no
H21C O24B 2.7212 1_554 no
H21C O25A 2.7275 1_554 no
H21C C21 3.3709 3_664 no
H21C H8 3.5978 1_554 no
H21C H14 3.1902 3_665 no
H21C H21A 3.4959 3_664 no
H21C H21B 2.6513 3_664 no
H21C H21C 3.4970 3_664 no
H21C H25A 3.0628 1_554 no
H21C H23B 3.0047 3_665 no
H25A O27A 1.7163 2_655 no
H25A N23A 2.8889 2_655 no
H25A N23A 2.9827 3_666 no
H25A C22A 2.5981 2_655 no
H25A C22A 3.5196 3_666 no
H25A H11 3.4568 1_556 no
H25A H21B 3.3333 3_665 no
H25A H21C 3.0628 1_556 no
H25A H23A 2.5047 2_655 no
H25A H23A 3.2114 3_666 no
H25A H23B 2.8039 3_666 no
H25B O25B 3.2598 4_564 no
H25B O27B 1.7200 2_655 no
H25B O27B 3.5315 3_666 no
H25B N23B 2.7850 2_655 no
H25B N23B 3.4966 3_666 no
H25B C12 3.5920 4_565 no
H25B C19B 3.5495 4_564 no
H25B C22B 2.5455 2_655 no
H25B H3 3.1162 4_564 no
H25B H11 3.4075 4_565 no
H25B H12 2.8558 4_565 no
H25B H25B 3.3673 4_564 no
H25B H25B 3.3673 4_565 no
H25B H23C 2.3807 2_655 no
H25B H23C 3.3038 3_666 no
H23A O24A 1.7981 2_645 no
H23A O24A 3.1195 3_666 no
H23A O25A 3.0009 2_645 no
H23A O25A 3.3417 3_666 no
H23A C11 3.4767 3_665 no
H23A C12 3.5335 3_665 no
H23A C19A 2.6965 2_645 no
H23A C19A 3.1779 3_666 no
H23A H3 3.4509 3_666 no
H23A H11 2.8749 3_665 no
H23A H12 3.0095 3_665 no
H23A H25A 2.5047 2_645 no
H23A H25A 3.2114 3_666 no
H23B O24A 3.2737 2_645 no
H23B O25A 2.9887 3_666 no
H23B O27A 3.3768 4_555 no
H23B C11 3.1379 3_665 no
H23B C19A 3.4180 3_666 no
H23B H11 2.4740 3_665 no
H23B H12 3.5480 3_665 no
H23B H21C 3.0047 3_665 no
H23B H25A 2.8039 3_666 no
H23C O24B 1.8297 2_645 no
H23C O25B 2.9043 2_645 no
H23C O27B 2.9182 4_555 no
H23C C19B 2.6448 2_645 no
H23C H12 3.5825 2_645 no
H23C H21B 3.1327 4_555 no
H23C H25B 2.3807 2_645 no
H23C H25B 3.3038 3_666 no
H23D O24B 3.2621 2_645 no
H23D O26 2.6860 4_555 no
H23D O27B 2.9533 4_555 no
H23D C14 3.2254 4_555 no
H23D C15 3.2963 4_555 no
H23D C20 3.1993 4_555 no
H23D C21 3.3449 4_555 no
H23D C22B 3.1807 4_555 no
H23D H14 3.0506 4_555 no
H23D H21A 3.4547 4_555 no
H23D H21B 2.8792 4_555 no

loop_
_geom_hbond_atom_site_label_D
_geom_hbond_atom_site_label_H
_geom_hbond_atom_site_label_A
_geom_hbond_site_symmetry_A
_geom_hbond_distance_DH
_geom_hbond_distance_HA
_geom_hbond_distance_DA
_geom_hbond_angle_DHA
_geom_hbond_publ_flag
O25A H25A O27A 2_655 0.84 1.72 2.544(9) 167.78 yes
O25B H25B O27B 2_655 0.84 1.72 2.546(8) 167.35 yes
N23A H23A O24A 2_645 0.88 1.80 2.661(8) 166.13 yes
N23B H23C O24B 2_645 0.88 1.83 2.667(10) 160.89 yes

loop_
_geom_torsion_atom_site_label_1
_geom_torsion_atom_site_label_2
_geom_torsion_atom_site_label_3
_geom_torsion_atom_site_label_4
_geom_torsion
_geom_torsion_publ_flag
H25A O25A C19A O24A -5.5 no
H25A O25A C19A C2 173.8 no
H25B O25B C19B O24B -6.2 no
H25B O25B C19B C2 179.2 no
H23A N23A C22A O27A 0.0 no
H23A N23A C22A C15 179.0 no
H23B N23A C22A O27A -180.0 no
H23B N23A C22A C15 -1.0 no
H23C N23B C22B O27B 0.0 no
H23C N23B C22B C15 178.0 no
H23D N23B C22B O27B 180.0 no
H23D N23B C22B C15 -2.0 no
C2 C1 C6 C5 0.3(4) no
C2 C1 C6 H6 -179.7 no
C6 C1 C2 C3 1.1(4) no
C6 C1 C2 C19A -173.7(2) no
C6 C1 C2 C19B -173.7(2) no
C2 C1 C7 C8 -137.0(3) no
C2 C1 C7 C12 45.2(4) no
C7 C1 C2 C3 -175.7(2) no
C7 C1 C2 C19A 9.4(4) no
C7 C1 C2 C19B 9.4(4) no
C6 C1 C7 C8 46.2(4) no
C6 C1 C7 C12 -131.6(3) no
C7 C1 C6 C5 177.3(2) no
C7 C1 C6 H6 -2.7 no
C1 C2 C3 C4 -2.2(4) no
C1 C2 C3 H3 177.8 no
C1 C2 C19A O24A -146.0(3) no
C1 C2 C19A O25A 34.7(4) no
C1 C2 C19B O24B 38.5(4) no
C1 C2 C19B O25B -146.6(3) no
C3 C2 C19A O24A 39.0(4) no
C3 C2 C19A O25A -140.3(3) no
C19A C2 C3 C4 172.9(2) no
C19A C2 C3 H3 -7.1 no
C3 C2 C19B O24B -136.5(3) no
C3 C2 C19B O25B 38.4(4) no
C19B C2 C3 C4 172.9(2) no
C19B C2 C3 H3 -7.1 no
C2 C3 C4 C5 1.8(4) no
C2 C3 C4 H4 -178.2 no
H3 C3 C4 C5 -178.2 no
H3 C3 C4 H4 1.8 no
C3 C4 C5 C6 -0.4(4) no
C3 C4 C5 H5 179.6 no
H4 C4 C5 C6 179.6 no
H4 C4 C5 H5 -0.4 no
C4 C5 C6 C1 -0.7(4) no
C4 C5 C6 H6 179.3 no
H5 C5 C6 C1 179.3 no
H5 C5 C6 H6 -0.7 no
C1 C7 C8 C9 -177.22(19) no
C1 C7 C8 H8 2.8 no
C1 C7 C12 C11 178.4(2) no
C1 C7 C12 H12 -1.6 no
C8 C7 C12 C11 0.6(4) no
C8 C7 C12 H12 -179.4 no
C12 C7 C8 C9 0.7(4) no
C12 C7 C8 H8 -179.3 no
C7 C8 C9 C10 -0.5(4) no
C7 C8 C9 C13 -178.49(19) no
H8 C8 C9 C10 179.5 no
H8 C8 C9 C13 1.5 no
C8 C9 C10 C11 -1.0(3) no
C8 C9 C10 C20 172.06(19) no
C8 C9 C13 C14 129.7(2) no
C8 C9 C13 C18 -48.4(3) no
C10 C9 C13 C14 -48.3(4) no
C10 C9 C13 C18 133.6(2) no
C13 C9 C10 C11 176.98(19) no
C13 C9 C10 C20 -10.0(4) no
C9 C10 C11 C12 2.2(4) no
C9 C10 C11 H11 -177.8 no
C9 C10 C20 O26 -44.3(4) no
C9 C10 C20 C21 137.2(2) no
C11 C10 C20 O26 128.6(3) no
C11 C10 C20 C21 -49.8(3) no
C20 C10 C11 C12 -170.9(2) no
C20 C10 C11 H11 9.0 no
C10 C11 C12 C7 -2.1(4) no
C10 C11 C12 H12 177.9 no
H11 C11 C12 C7 177.9 no
H11 C11 C12 H12 -2.0 no
C9 C13 C14 C15 179.61(19) no
C9 C13 C14 H14 -0.4 no
C9 C13 C18 C17 179.93(19) no
C9 C13 C18 H18 -0.1 no
C14 C13 C18 C17 1.8(4) no
C14 C13 C18 H18 -178.2 no
C18 C13 C14 C15 -2.3(4) no
C18 C13 C14 H14 177.7 no
C13 C14 C15 C16 1.1(4) no
C13 C14 C15 C22A -177.7(2) no
C13 C14 C15 C22B -177.7(2) no
H14 C14 C15 C16 -178.9 no
H14 C14 C15 C22A 2.3 no
H14 C14 C15 C22B 2.3 no
C14 C15 C16 C17 0.6(4) no
C14 C15 C16 H16 -179.4 no
C14 C15 C22A O27A 164.9(2) no
C14 C15 C22A N23A -14.1(4) no
C14 C15 C22B O27B 2.7(4) no
C14 C15 C22B N23B -175.4(2) no
C16 C15 C22A O27A -14.0(4) no
C16 C15 C22A N23A 167.0(2) no
C22A C15 C16 C17 179.4(2) no
C22A C15 C16 H16 -0.6 no
C16 C15 C22B O27B -176.1(3) no
C16 C15 C22B N23B 5.8(4) no
C22B C15 C16 C17 179.4(2) no
C22B C15 C16 H16 -0.6 no
C15 C16 C17 C18 -1.1(4) no
C15 C16 C17 H17 178.9 no
H16 C16 C17 C18 178.9 no
H16 C16 C17 H17 -1.1 no
C16 C17 C18 C13 -0.1(4) no
C16 C17 C18 H18 179.9 no
H17 C17 C18 C13 179.9 no
H17 C17 C18 H18 -0.1 no
O26 C20 C21 H21A 121.5 no
O26 C20 C21 H21B 1.5 no
O26 C20 C21 H21C -118.5 no
C10 C20 C21 H21A -60.1 no
C10 C20 C21 H21B 179.9 no
C10 C20 C21 H21C 59.9 no
